data_7005408
loop_
_publ_author_name
'Jia, Dingxian'
'Zhu, Aimei'
'Deng, Jie'
'Zhang, Yong'
'Dai, Jie'

_publ_section_title
;
 Direct solvothermal growth, crystal structures, and optical properties
 of one-dimensional lanthanide selenidoarsenate(v) polymers
 [Ln(dien)2(micro3-AsSe4)] (Ln = Nd, Sm): the first example of an
 AsSe4(3-) anion acting as a ligand to a lanthanide complex.
;
_journal_issue 20
_journal_name_full 'Dalton transactions (Cambridge, England : 2003)'
_journal_page_first 2083
_journal_page_last 2086
_journal_paper_doi 10.1039/b701995e
_journal_year 2007
_chemical_absolute_configuration ad
_chemical_formula_moiety 'C8 H26 As N6 Nd Se4'
_chemical_formula_sum 'C8 H26 As N6 Nd Se4'
_chemical_formula_weight 741.35
_chemical_name_systematic
;
?
;
_space_group_IT_number 45
_symmetry_cell_setting orthorhombic
_symmetry_Int_Tables_number 45
_symmetry_space_group_name_Hall 'I 2 -2c'
_symmetry_space_group_name_H-M 'I b a 2'
_atom_sites_solution_hydrogens geom
_atom_sites_solution_primary direct
_atom_sites_solution_secondary difmap
_audit_creation_method SHELXL-97
_cell_angle_alpha 90.00
_cell_angle_beta 90.00
_cell_angle_gamma 90.00
_cell_formula_units_Z 8
_cell_length_a 16.542(2)
_cell_length_b 26.674(4)
_cell_length_c 8.7880(10)
_cell_measurement_reflns_used 7918
_cell_measurement_temperature 193(2)
_cell_measurement_theta_max 25.3
_cell_measurement_theta_min 3.0
_cell_volume 3877.6(9)
_computing_cell_refinement CrystalClear
_computing_data_collection CrystalClear
_computing_data_reduction CrystalStructure
_computing_structure_refinement 'SHELXL-97 (Sheldrick, 1997)'
_computing_structure_solution 'SHELXS-97 (Sheldrick, 1990)'
_diffrn_ambient_temperature 193(2)
_diffrn_detector_area_resol_mean 7.31
_diffrn_measured_fraction_theta_full 0.997
_diffrn_measured_fraction_theta_max 0.997
_diffrn_measurement_device_type 'Rigaku Mercury'
_diffrn_measurement_method \w
_diffrn_radiation_monochromator graphite
_diffrn_radiation_source 'fine-focus sealed tube'
_diffrn_radiation_type MoK\a
_diffrn_radiation_wavelength 0.71073
_diffrn_reflns_av_R_equivalents 0.0420
_diffrn_reflns_av_sigmaI/netI 0.0328
_diffrn_reflns_limit_h_max 19
_diffrn_reflns_limit_h_min -19
_diffrn_reflns_limit_k_max 32
_diffrn_reflns_limit_k_min -27
_diffrn_reflns_limit_l_max 10
_diffrn_reflns_limit_l_min -10
_diffrn_reflns_number 18763
_diffrn_reflns_theta_full 25.33
_diffrn_reflns_theta_max 25.33
_diffrn_reflns_theta_min 3.05
_exptl_absorpt_coefficient_mu 11.881
_exptl_absorpt_correction_T_max 0.3548
_exptl_absorpt_correction_T_min 0.1627
_exptl_absorpt_correction_type multi-scan
_exptl_absorpt_process_details 'Jacobson, R. (1998) Private communication'
_exptl_crystal_colour orange
_exptl_crystal_density_diffrn 2.540
_exptl_crystal_density_method 'not measured'
_exptl_crystal_description block
_exptl_crystal_F_000 2760
_exptl_crystal_size_max 0.24
_exptl_crystal_size_mid 0.12
_exptl_crystal_size_min 0.11
_refine_diff_density_max 1.039
_refine_diff_density_min -0.668
_refine_diff_density_rms 0.135
_refine_ls_abs_structure_details 'Flack H D (1983), Acta Cryst. A39, 876-881'
_refine_ls_abs_structure_Flack 0.033(19)
_refine_ls_extinction_method none
_refine_ls_goodness_of_fit_ref 1.111
_refine_ls_hydrogen_treatment constr
_refine_ls_matrix_type full
_refine_ls_number_parameters 182
_refine_ls_number_reflns 3559
_refine_ls_number_restraints 1
_refine_ls_restrained_S_all 1.111
_refine_ls_R_factor_all 0.0305
_refine_ls_R_factor_gt 0.0284
_refine_ls_shift/su_max 0.001
_refine_ls_shift/su_mean 0.000
_refine_ls_structure_factor_coef Fsqd
_refine_ls_weighting_details 'calc w=1/[\s^2^(Fo^2^)+(0.0221P)^2^+15.8142P] where P=(Fo^2^+2Fc^2^)/3'
_refine_ls_weighting_scheme calc
_refine_ls_wR_factor_gt 0.0577
_refine_ls_wR_factor_ref 0.0588
_reflns_number_gt 3419
_reflns_number_total 3559
_reflns_threshold_expression >2sigma(I)
_cod_data_source_file b701995e.txt
_cod_data_source_block 1
_cod_original_sg_symbol_Hall 'i 2 -2c'
_cod_original_sg_symbol_H-M 'i b a 2'
_cod_database_code 7005408

loop_
_symmetry_equiv_pos_as_xyz
'x, y, z'
'-x+1/2, y+1/2, z'
'x+1/2, -y+1/2, z'
'-x, -y, z'
'x+1/2, y+1/2, z+1/2'
'-x+1, y+1, z+1/2'
'x+1, -y+1, z+1/2'
'-x+1/2, -y+1/2, z+1/2'

loop_
_atom_site_label
_atom_site_type_symbol
_atom_site_fract_x
_atom_site_fract_y
_atom_site_fract_z
_atom_site_U_iso_or_equiv
_atom_site_adp_type
_atom_site_occupancy
_atom_site_symmetry_multiplicity
_atom_site_calc_flag
_atom_site_refinement_flags
_atom_site_disorder_assembly
_atom_site_disorder_group
Nd1 Nd 0.25335(2) 0.633464(13) 0.13390(4) 0.01557(9) Uani 1 1 d . . .
Se1 Se 0.34376(4) 0.59728(3) 0.42639(9) 0.02396(17) Uani 1 1 d . . .
Se2 Se 0.17445(4) 0.68394(3) 0.42223(8) 0.02085(16) Uani 1 1 d . . .
Se3 Se 0.29499(5) 0.67341(3) 0.78298(9) 0.02504(17) Uani 1 1 d . . .
Se4 Se 0.16004(5) 0.56486(3) 0.65871(9) 0.02664(17) Uani 1 1 d . . .
As1 As 0.24316(4) 0.62898(3) 0.58001(8) 0.01690(17) Uani 1 1 d . . .
N1 N 0.4064(4) 0.6220(2) 0.0590(7) 0.0226(13) Uani 1 1 d . . .
H1 H 0.4086 0.6339 -0.0403 0.027 Uiso 1 1 calc R . .
N2 N 0.2891(4) 0.5492(2) -0.0123(7) 0.0258(14) Uani 1 1 d . . .
H2A H 0.2776 0.5226 0.0509 0.031 Uiso 1 1 calc R . .
H2B H 0.2557 0.5466 -0.0956 0.031 Uiso 1 1 calc R . .
N3 N 0.3497(3) 0.7086(2) 0.1945(7) 0.0258(14) Uani 1 1 d . . .
H3A H 0.3265 0.7371 0.1546 0.031 Uiso 1 1 calc R . .
H3B H 0.3507 0.7126 0.2985 0.031 Uiso 1 1 calc R . .
N4 N 0.1118(4) 0.6177(2) 0.0050(7) 0.0282(15) Uani 1 1 d . . .
H4 H 0.1210 0.6152 -0.0991 0.034 Uiso 1 1 calc R . .
N5 N 0.1669(4) 0.5617(2) 0.2562(7) 0.0280(15) Uani 1 1 d . . .
H5A H 0.1894 0.5314 0.2292 0.034 Uiso 1 1 calc R . .
H5B H 0.1704 0.5644 0.3603 0.034 Uiso 1 1 calc R . .
N6 N 0.1777(4) 0.7164(2) 0.0567(7) 0.0277(14) Uani 1 1 d . . .
H6A H 0.1672 0.7349 0.1430 0.033 Uiso 1 1 calc R . .
H6B H 0.2109 0.7353 -0.0048 0.033 Uiso 1 1 calc R . .
C1 C 0.4293(5) 0.5695(3) 0.0441(10) 0.036(2) Uani 1 1 d . . .
H1A H 0.4266 0.5528 0.1446 0.043 Uiso 1 1 calc R . .
H1B H 0.4855 0.5670 0.0062 0.043 Uiso 1 1 calc R . .
C2 C 0.3733(5) 0.5444(3) -0.0642(10) 0.0362(19) Uani 1 1 d . . .
H2C H 0.3789 0.5597 -0.1662 0.043 Uiso 1 1 calc R . .
H2D H 0.3876 0.5084 -0.0726 0.043 Uiso 1 1 calc R . .
C3 C 0.4643(4) 0.6548(3) 0.1422(11) 0.0315(17) Uani 1 1 d . . .
H3C H 0.4704 0.6429 0.2482 0.038 Uiso 1 1 calc R . .
H3D H 0.5179 0.6535 0.0923 0.038 Uiso 1 1 calc R . .
C4 C 0.4334(4) 0.7068(3) 0.1416(11) 0.0318(17) Uani 1 1 d . . .
H4A H 0.4676 0.7279 0.2086 0.038 Uiso 1 1 calc R . .
H4B H 0.4366 0.7206 0.0372 0.038 Uiso 1 1 calc R . .
C5 C 0.0728(6) 0.5691(4) 0.0538(10) 0.045(2) Uani 1 1 d . . .
H5C H 0.0147 0.5698 0.0272 0.053 Uiso 1 1 calc R . .
H5D H 0.0981 0.5409 -0.0018 0.053 Uiso 1 1 calc R . .
C6 C 0.0814(5) 0.5612(3) 0.2135(11) 0.042(2) Uani 1 1 d . . .
H6C H 0.0571 0.5285 0.2416 0.050 Uiso 1 1 calc R . .
H6D H 0.0523 0.5878 0.2697 0.050 Uiso 1 1 calc R . .
C7 C 0.0585(5) 0.6599(4) 0.0273(11) 0.049(2) Uani 1 1 d . . .
H7A H 0.0445 0.6630 0.1365 0.059 Uiso 1 1 calc R . .
H7B H 0.0078 0.6548 -0.0306 0.059 Uiso 1 1 calc R . .
C8 C 0.0993(5) 0.7065(4) -0.0256(11) 0.053(3) Uani 1 1 d . . .
H8A H 0.0625 0.7353 -0.0100 0.063 Uiso 1 1 calc R . .
H8B H 0.1102 0.7038 -0.1360 0.063 Uiso 1 1 calc R . .

loop_
_atom_site_aniso_label
_atom_site_aniso_U_11
_atom_site_aniso_U_22
_atom_site_aniso_U_33
_atom_site_aniso_U_23
_atom_site_aniso_U_13
_atom_site_aniso_U_12
Nd1 0.01412(17) 0.01466(17) 0.01793(18) -0.00121(18) -0.00073(16) -0.00045(14)
Se1 0.0221(4) 0.0284(4) 0.0214(4) -0.0006(3) -0.0007(3) 0.0077(3)
Se2 0.0231(4) 0.0203(3) 0.0192(3) -0.0003(3) -0.0005(3) 0.0040(3)
Se3 0.0353(4) 0.0231(4) 0.0167(3) -0.0011(3) -0.0015(3) -0.0041(3)
Se4 0.0349(4) 0.0224(4) 0.0226(4) 0.0010(3) 0.0027(3) -0.0099(3)
As1 0.0211(4) 0.0155(3) 0.0140(3) 0.0002(3) 0.0015(3) -0.0007(3)
N1 0.021(3) 0.024(3) 0.023(3) 0.000(3) -0.001(3) -0.002(3)
N2 0.028(4) 0.024(3) 0.025(3) -0.003(3) 0.003(3) -0.005(3)
N3 0.024(3) 0.026(3) 0.028(3) -0.002(3) 0.003(3) 0.003(3)
N4 0.015(3) 0.049(4) 0.020(3) -0.007(3) -0.001(3) 0.001(3)
N5 0.033(4) 0.021(3) 0.030(4) -0.005(3) 0.002(3) -0.010(3)
N6 0.035(4) 0.026(3) 0.022(3) 0.005(3) 0.008(3) 0.000(3)
C1 0.027(4) 0.029(4) 0.051(6) -0.009(4) 0.005(4) 0.006(4)
C2 0.032(4) 0.024(4) 0.052(5) -0.008(4) 0.013(4) 0.005(3)
C3 0.015(3) 0.041(4) 0.038(4) -0.007(4) -0.001(4) -0.002(3)
C4 0.024(4) 0.031(4) 0.041(4) -0.005(4) 0.007(4) -0.009(3)
C5 0.031(5) 0.051(6) 0.051(6) 0.006(5) -0.003(4) -0.013(4)
C6 0.026(4) 0.032(5) 0.067(6) 0.008(4) 0.009(4) -0.003(4)
C7 0.028(5) 0.062(6) 0.057(6) -0.010(5) -0.008(5) 0.007(4)
C8 0.023(5) 0.075(7) 0.060(6) 0.045(5) 0.001(4) 0.017(4)

loop_
_atom_type_symbol
_atom_type_description
_atom_type_scat_dispersion_real
_atom_type_scat_dispersion_imag
_atom_type_scat_source
C C 0.0033 0.0016 'International Tables Vol C Tables 4.2.6.8 and 6.1.1.4'
H H 0.0000 0.0000 'International Tables Vol C Tables 4.2.6.8 and 6.1.1.4'
As As 0.0499 2.0058 'International Tables Vol C Tables 4.2.6.8 and 6.1.1.4'
N N 0.0061 0.0033 'International Tables Vol C Tables 4.2.6.8 and 6.1.1.4'
Nd Nd -0.1943 3.0179 'International Tables Vol C Tables 4.2.6.8 and 6.1.1.4'
Se Se -0.0929 2.2259 'International Tables Vol C Tables 4.2.6.8 and 6.1.1.4'

loop_
_geom_angle_atom_site_label_1
_geom_angle_atom_site_label_2
_geom_angle_atom_site_label_3
_geom_angle
_geom_angle_site_symmetry_1
_geom_angle_site_symmetry_3
_geom_angle_publ_flag
N3 Nd1 N5 144.0(2) . . ?
N3 Nd1 N6 72.40(19) . . ?
N5 Nd1 N6 117.45(19) . . ?
N3 Nd1 N1 63.56(18) . . ?
N5 Nd1 N1 122.79(19) . . ?
N6 Nd1 N1 119.40(19) . . ?
N3 Nd1 N4 138.71(19) . . ?
N5 Nd1 N4 64.8(2) . . ?
N6 Nd1 N4 66.5(2) . . ?
N1 Nd1 N4 136.73(19) . . ?
N3 Nd1 N2 127.71(18) . . ?
N5 Nd1 N2 72.61(19) . . ?
N6 Nd1 N2 133.87(19) . . ?
N1 Nd1 N2 64.31(19) . . ?
N4 Nd1 N2 81.6(2) . . ?
N3 Nd1 Se1 77.17(14) . . ?
N5 Nd1 Se1 72.43(14) . . ?
N6 Nd1 Se1 134.35(14) . . ?
N1 Nd1 Se1 73.12(14) . . ?
N4 Nd1 Se1 136.81(14) . . ?
N2 Nd1 Se1 91.72(14) . . ?
N3 Nd1 Se2 76.18(13) . . ?
N5 Nd1 Se2 75.92(14) . . ?
N6 Nd1 Se2 69.57(13) . . ?
N1 Nd1 Se2 130.44(13) . . ?
N4 Nd1 Se2 92.63(14) . . ?
N2 Nd1 Se2 147.41(13) . . ?
Se1 Nd1 Se2 70.68(2) . . ?
N3 Nd1 Se3 79.48(13) . 1_554 ?
N5 Nd1 Se3 136.51(14) . 1_554 ?
N6 Nd1 Se3 65.87(13) . 1_554 ?
N1 Nd1 Se3 66.90(14) . 1_554 ?
N4 Nd1 Se3 80.63(14) . 1_554 ?
N2 Nd1 Se3 77.12(13) . 1_554 ?
Se1 Nd1 Se3 139.47(2) . 1_554 ?
Se2 Nd1 Se3 133.82(2) . 1_554 ?
As1 Se1 Nd1 91.31(3) . . ?
As1 Se2 Nd1 90.44(3) . . ?
As1 Se3 Nd1 118.30(3) . 1_556 ?
Se4 As1 Se1 109.57(4) . . ?
Se4 As1 Se3 111.81(4) . . ?
Se1 As1 Se3 111.92(4) . . ?
Se4 As1 Se2 110.93(4) . . ?
Se1 As1 Se2 103.65(4) . . ?
Se3 As1 Se2 108.67(4) . . ?
C1 N1 C3 116.2(6) . . ?
C1 N1 Nd1 112.7(4) . . ?
C3 N1 Nd1 115.3(4) . . ?
C1 N1 H1 103.5 . . ?
C3 N1 H1 103.5 . . ?
Nd1 N1 H1 103.5 . . ?
C2 N2 Nd1 115.8(4) . . ?
C2 N2 H2A 108.3 . . ?
Nd1 N2 H2A 108.3 . . ?
C2 N2 H2B 108.3 . . ?
Nd1 N2 H2B 108.3 . . ?
H2A N2 H2B 107.4 . . ?
C4 N3 Nd1 119.2(4) . . ?
C4 N3 H3A 107.5 . . ?
Nd1 N3 H3A 107.5 . . ?
C4 N3 H3B 107.5 . . ?
Nd1 N3 H3B 107.5 . . ?
H3A N3 H3B 107.0 . . ?
C7 N4 C5 111.7(7) . . ?
C7 N4 Nd1 111.1(5) . . ?
C5 N4 Nd1 113.3(5) . . ?
C7 N4 H4 106.8 . . ?
C5 N4 H4 106.8 . . ?
Nd1 N4 H4 106.8 . . ?
C6 N5 Nd1 115.4(5) . . ?
C6 N5 H5A 108.4 . . ?
Nd1 N5 H5A 108.4 . . ?
C6 N5 H5B 108.4 . . ?
Nd1 N5 H5B 108.4 . . ?
H5A N5 H5B 107.5 . . ?
C8 N6 Nd1 112.7(5) . . ?
C8 N6 H6A 109.1 . . ?
Nd1 N6 H6A 109.1 . . ?
C8 N6 H6B 109.1 . . ?
Nd1 N6 H6B 109.1 . . ?
H6A N6 H6B 107.8 . . ?
N1 C1 C2 109.1(7) . . ?
N1 C1 H1A 109.9 . . ?
C2 C1 H1A 109.9 . . ?
N1 C1 H1B 109.9 . . ?
C2 C1 H1B 109.9 . . ?
H1A C1 H1B 108.3 . . ?
N2 C2 C1 110.6(7) . . ?
N2 C2 H2C 109.5 . . ?
C1 C2 H2C 109.5 . . ?
N2 C2 H2D 109.5 . . ?
C1 C2 H2D 109.5 . . ?
H2C C2 H2D 108.1 . . ?
C4 C3 N1 109.2(6) . . ?
C4 C3 H3C 109.8 . . ?
N1 C3 H3C 109.8 . . ?
C4 C3 H3D 109.8 . . ?
N1 C3 H3D 109.8 . . ?
H3C C3 H3D 108.3 . . ?
N3 C4 C3 110.9(6) . . ?
N3 C4 H4A 109.5 . . ?
C3 C4 H4A 109.5 . . ?
N3 C4 H4B 109.5 . . ?
C3 C4 H4B 109.5 . . ?
H4A C4 H4B 108.0 . . ?
C6 C5 N4 111.4(8) . . ?
C6 C5 H5C 109.4 . . ?
N4 C5 H5C 109.4 . . ?
C6 C5 H5D 109.4 . . ?
N4 C5 H5D 109.4 . . ?
H5C C5 H5D 108.0 . . ?
C5 C6 N5 110.3(8) . . ?
C5 C6 H6C 109.6 . . ?
N5 C6 H6C 109.6 . . ?
C5 C6 H6D 109.6 . . ?
N5 C6 H6D 109.6 . . ?
H6C C6 H6D 108.1 . . ?
N4 C7 C8 109.4(7) . . ?
N4 C7 H7A 109.8 . . ?
C8 C7 H7A 109.8 . . ?
N4 C7 H7B 109.8 . . ?
C8 C7 H7B 109.8 . . ?
H7A C7 H7B 108.2 . . ?
C7 C8 N6 112.7(7) . . ?
C7 C8 H8A 109.0 . . ?
N6 C8 H8A 109.0 . . ?
C7 C8 H8B 109.0 . . ?
N6 C8 H8B 109.0 . . ?
H8A C8 H8B 107.8 . . ?

loop_
_geom_bond_atom_site_label_1
_geom_bond_atom_site_label_2
_geom_bond_distance
_geom_bond_site_symmetry_2
_geom_bond_publ_flag
Nd1 N3 2.616(6) . ?
Nd1 N5 2.620(6) . ?
Nd1 N6 2.632(6) . ?
Nd1 N1 2.633(6) . ?
Nd1 N4 2.635(6) . ?
Nd1 N2 2.655(6) . ?
Nd1 Se1 3.1266(9) . ?
Nd1 Se2 3.1523(9) . ?
Nd1 Se3 3.3347(10) 1_554 ?
Se1 As1 2.3037(10) . ?
Se2 As1 2.3160(10) . ?
Se3 As1 2.3068(11) . ?
Se3 Nd1 3.3347(10) 1_556 ?
Se4 As1 2.3008(10) . ?
N1 C1 1.457(9) . ?
N1 C3 1.489(9) . ?
N1 H1 0.9300 . ?
N2 C2 1.472(10) . ?
N2 H2A 0.9200 . ?
N2 H2B 0.9200 . ?
N3 C4 1.462(8) . ?
N3 H3A 0.9200 . ?
N3 H3B 0.9200 . ?
N4 C7 1.444(10) . ?
N4 C5 1.509(10) . ?
N4 H4 0.9300 . ?
N5 C6 1.464(10) . ?
N5 H5A 0.9200 . ?
N5 H5B 0.9200 . ?
N6 C8 1.508(11) . ?
N6 H6A 0.9200 . ?
N6 H6B 0.9200 . ?
C1 C2 1.488(12) . ?
C1 H1A 0.9900 . ?
C1 H1B 0.9900 . ?
C2 H2C 0.9900 . ?
C2 H2D 0.9900 . ?
C3 C4 1.479(10) . ?
C3 H3C 0.9900 . ?
C3 H3D 0.9900 . ?
C4 H4A 0.9900 . ?
C4 H4B 0.9900 . ?
C5 C6 1.427(12) . ?
C5 H5C 0.9900 . ?
C5 H5D 0.9900 . ?
C6 H6C 0.9900 . ?
C6 H6D 0.9900 . ?
C7 C8 1.490(13) . ?
C7 H7A 0.9900 . ?
C7 H7B 0.9900 . ?
C8 H8A 0.9900 . ?
C8 H8B 0.9900 . ?

loop_
_geom_hbond_atom_site_label_D
_geom_hbond_atom_site_label_H
_geom_hbond_atom_site_label_A
_geom_hbond_distance_DH
_geom_hbond_distance_HA
_geom_hbond_distance_DA
_geom_hbond_angle_DHA
_geom_hbond_site_symmetry_A
C3 H3C Se1 0.99 2.88 3.545(8) 124.9 .
C2 H2D Se1 0.99 2.91 3.810(8) 151.5 7_454
C1 H1B Se1 0.99 3.02 3.964(8) 159.8 6_544
C1 H1A Se1 0.99 3.07 3.720(9) 124.5 .
N6 H6B Se2 0.92 2.94 3.800(6) 155.9 8_564
N6 H6B Se3 0.92 2.85 3.297(6) 111.1 1_554
N6 H6A Se2 0.92 2.81 3.327(6) 117.0 .
N6 H6A Se3 0.92 2.81 3.576(6) 141.6 8_564
N5 H5B Se4 0.92 2.63 3.540(6) 171.5 .
N5 H5A Se4 0.92 2.68 3.483(6) 145.7 7_454
N4 H4 Se4 0.93 2.60 3.447(6) 152.1 1_554
N3 H3A Se2 0.92 2.93 3.754(6) 149.3 8_564
N2 H2B Se4 0.92 2.72 3.618(6) 165.4 1_554
N1 H1 Se3 0.93 2.66 3.341(6) 131.0 1_554

loop_
_geom_torsion_atom_site_label_1
_geom_torsion_atom_site_label_2
_geom_torsion_atom_site_label_3
_geom_torsion_atom_site_label_4
_geom_torsion
_geom_torsion_site_symmetry_1
_geom_torsion_site_symmetry_2
_geom_torsion_site_symmetry_3
_geom_torsion_site_symmetry_4
_geom_torsion_publ_flag
N3 Nd1 Se1 As1 92.62(13) . . . . ?
N5 Nd1 Se1 As1 -67.87(15) . . . . ?
N6 Nd1 Se1 As1 43.64(19) . . . . ?
N1 Nd1 Se1 As1 158.53(13) . . . . ?
N4 Nd1 Se1 As1 -59.4(2) . . . . ?
N2 Nd1 Se1 As1 -139.01(14) . . . . ?
Se2 Nd1 Se1 As1 12.97(3) . . . . ?
Se3 Nd1 Se1 As1 148.94(3) 1_554 . . . ?
N3 Nd1 Se2 As1 -93.91(14) . . . . ?
N5 Nd1 Se2 As1 63.11(14) . . . . ?
N6 Nd1 Se2 As1 -169.98(15) . . . . ?
N1 Nd1 Se2 As1 -58.21(17) . . . . ?
N4 Nd1 Se2 As1 126.33(15) . . . . ?
N2 Nd1 Se2 As1 47.8(3) . . . . ?
Se1 Nd1 Se2 As1 -12.89(3) . . . . ?
Se3 Nd1 Se2 As1 -154.14(3) 1_554 . . . ?
Nd1 Se1 As1 Se4 101.21(4) . . . . ?
Nd1 Se1 As1 Se3 -134.17(4) . . . . ?
Nd1 Se1 As1 Se2 -17.25(3) . . . . ?
Nd1 Se3 As1 Se4 4.30(5) 1_556 . . . ?
Nd1 Se3 As1 Se1 -119.07(4) 1_556 . . . ?
Nd1 Se3 As1 Se2 127.07(4) 1_556 . . . ?
Nd1 Se2 As1 Se4 -100.41(4) . . . . ?
Nd1 Se2 As1 Se1 17.10(3) . . . . ?
Nd1 Se2 As1 Se3 136.28(3) . . . . ?
N3 Nd1 N1 C1 158.3(6) . . . . ?
N5 Nd1 N1 C1 19.3(6) . . . . ?
N6 Nd1 N1 C1 -153.6(5) . . . . ?
N4 Nd1 N1 C1 -67.6(6) . . . . ?
N2 Nd1 N1 C1 -25.9(5) . . . . ?
Se1 Nd1 N1 C1 74.5(5) . . . . ?
Se2 Nd1 N1 C1 119.0(5) . . . . ?
Se3 Nd1 N1 C1 -112.2(5) 1_554 . . . ?
N3 Nd1 N1 C3 21.7(5) . . . . ?
N5 Nd1 N1 C3 -117.3(5) . . . . ?
N6 Nd1 N1 C3 69.8(5) . . . . ?
N4 Nd1 N1 C3 155.8(5) . . . . ?
N2 Nd1 N1 C3 -162.5(6) . . . . ?
Se1 Nd1 N1 C3 -62.1(5) . . . . ?
Se2 Nd1 N1 C3 -17.5(6) . . . . ?
Se3 Nd1 N1 C3 111.2(5) 1_554 . . . ?
N3 Nd1 N2 C2 0.4(6) . . . . ?
N5 Nd1 N2 C2 -145.7(6) . . . . ?
N6 Nd1 N2 C2 102.7(6) . . . . ?
N1 Nd1 N2 C2 -4.4(5) . . . . ?
N4 Nd1 N2 C2 148.2(6) . . . . ?
Se1 Nd1 N2 C2 -74.7(5) . . . . ?
Se2 Nd1 N2 C2 -130.1(5) . . . . ?
Se3 Nd1 N2 C2 66.0(5) 1_554 . . . ?
N5 Nd1 N3 C4 116.5(6) . . . . ?
N6 Nd1 N3 C4 -130.8(6) . . . . ?
N1 Nd1 N3 C4 6.3(5) . . . . ?
N4 Nd1 N3 C4 -125.4(5) . . . . ?
N2 Nd1 N3 C4 1.6(6) . . . . ?
Se1 Nd1 N3 C4 83.7(5) . . . . ?
Se2 Nd1 N3 C4 156.6(6) . . . . ?
Se3 Nd1 N3 C4 -63.0(5) 1_554 . . . ?
N3 Nd1 N4 C7 -31.7(7) . . . . ?
N5 Nd1 N4 C7 113.3(6) . . . . ?
N6 Nd1 N4 C7 -26.1(5) . . . . ?
N1 Nd1 N4 C7 -134.7(5) . . . . ?
N2 Nd1 N4 C7 -172.0(6) . . . . ?
Se1 Nd1 N4 C7 104.4(6) . . . . ?
Se2 Nd1 N4 C7 40.2(6) . . . . ?
Se3 Nd1 N4 C7 -93.8(6) 1_554 . . . ?
N3 Nd1 N4 C5 -158.4(5) . . . . ?
N5 Nd1 N4 C5 -13.3(5) . . . . ?
N6 Nd1 N4 C5 -152.8(6) . . . . ?
N1 Nd1 N4 C5 98.6(6) . . . . ?
N2 Nd1 N4 C5 61.3(5) . . . . ?
Se1 Nd1 N4 C5 -22.2(6) . . . . ?
Se2 Nd1 N4 C5 -86.5(5) . . . . ?
Se3 Nd1 N4 C5 139.5(5) 1_554 . . . ?
N3 Nd1 N5 C6 124.5(5) . . . . ?
N6 Nd1 N5 C6 26.7(6) . . . . ?
N1 Nd1 N5 C6 -146.3(5) . . . . ?
N4 Nd1 N5 C6 -15.5(5) . . . . ?
N2 Nd1 N5 C6 -104.2(6) . . . . ?
Se1 Nd1 N5 C6 158.2(6) . . . . ?
Se2 Nd1 N5 C6 84.3(5) . . . . ?
Se3 Nd1 N5 C6 -56.3(6) 1_554 . . . ?
N3 Nd1 N6 C8 172.5(6) . . . . ?
N5 Nd1 N6 C8 -45.1(6) . . . . ?
N1 Nd1 N6 C8 128.2(5) . . . . ?
N4 Nd1 N6 C8 -3.6(5) . . . . ?
N2 Nd1 N6 C8 46.7(6) . . . . ?
Se1 Nd1 N6 C8 -137.0(5) . . . . ?
Se2 Nd1 N6 C8 -106.0(5) . . . . ?
Se3 Nd1 N6 C8 86.4(5) 1_554 . . . ?
C3 N1 C1 C2 -169.9(7) . . . . ?
Nd1 N1 C1 C2 54.0(8) . . . . ?
Nd1 N2 C2 C1 33.3(8) . . . . ?
N1 C1 C2 N2 -57.6(9) . . . . ?
C1 N1 C3 C4 177.8(7) . . . . ?
Nd1 N1 C3 C4 -47.2(8) . . . . ?
Nd1 N3 C4 C3 -33.2(9) . . . . ?
N1 C3 C4 N3 51.3(9) . . . . ?
C7 N4 C5 C6 -83.9(10) . . . . ?
Nd1 N4 C5 C6 42.5(9) . . . . ?
N4 C5 C6 N5 -57.1(10) . . . . ?
Nd1 N5 C6 C5 44.3(9) . . . . ?
C5 N4 C7 C8 -178.8(7) . . . . ?
Nd1 N4 C7 C8 53.7(8) . . . . ?
N4 C7 C8 N6 -58.7(10) . . . . ?
Nd1 N6 C8 C7 32.8(9) . . . . ?
